data_2108125
loop_
_publ_author_name
'Huang, Xianyu'
'Chen, Daoliang'
'He, Mingrui'
'Li, Jianfeng'
'Huang, Jiawei'
'Li, Baolin'

_publ_section_title
;
 Crystal structure and luminescent properties of novel coordination
 polymers constructed with bifurandicarboxylic acid
;
_journal_issue 4
_journal_name_full 'Acta Crystallographica Section B'
_journal_page_first 715
_journal_page_last 721
_journal_paper_doi 10.1107/S2052520617003870
_journal_volume 73
_journal_year 2017
_chemical_formula_moiety 'C26 H22 N2 O14 Zn2'
_chemical_formula_sum 'C26 H22 N2 O14 Zn2'
_chemical_formula_weight 717.24
_chemical_melting_point ?
_chemical_name_common 'complex 2'
_space_group_crystal_system orthorhombic
_space_group_IT_number 61
_space_group_name_Hall '-P 2ac 2ab'
_space_group_name_H-M_alt 'P b c a'
_atom_sites_solution_hydrogens geom
_atom_sites_solution_primary direct
_atom_sites_solution_secondary difmap
_audit_creation_method SHELXL-97
_cell_angle_alpha 90.00
_cell_angle_beta 90.00
_cell_angle_gamma 90.00
_cell_formula_units_Z 8
_cell_length_a 16.1578(11)
_cell_length_b 16.5129(9)
_cell_length_c 21.4877(13)
_cell_measurement_reflns_used 9956
_cell_measurement_temperature 100(2)
_cell_measurement_theta_max 26.71
_cell_measurement_theta_min 2.59
_cell_volume 5733.2(6)
_computing_cell_refinement 'Bruker SMART'
_computing_data_collection 'Bruker SMART'
_computing_molecular_graphics 'Bruker SAINT'
_computing_publication_material 'Bruker SHELXTL'
_computing_structure_refinement 'SHELXL-97 (Sheldrick, 1997)'
_computing_structure_solution 'SHELXS-97 (Sheldrick, 1990)'
_diffrn_ambient_temperature 100(2)
_diffrn_measured_fraction_theta_full 0.999
_diffrn_measured_fraction_theta_max 0.999
_diffrn_measurement_device_type mult-scan
_diffrn_measurement_method 'phi and omega scans'
_diffrn_radiation_monochromator graphite
_diffrn_radiation_source 'fine-focus sealed tube'
_diffrn_radiation_type MoK\a
_diffrn_radiation_wavelength 0.71073
_diffrn_reflns_av_R_equivalents 0.0548
_diffrn_reflns_av_sigmaI/netI 0.0183
_diffrn_reflns_limit_h_max 20
_diffrn_reflns_limit_h_min -20
_diffrn_reflns_limit_k_max 19
_diffrn_reflns_limit_k_min -20
_diffrn_reflns_limit_l_max 27
_diffrn_reflns_limit_l_min -27
_diffrn_reflns_number 119299
_diffrn_reflns_theta_full 26.77
_diffrn_reflns_theta_max 26.77
_diffrn_reflns_theta_min 2.28
_exptl_absorpt_coefficient_mu 1.748
_exptl_absorpt_correction_T_max 0.8177
_exptl_absorpt_correction_T_min 0.5564
_exptl_absorpt_correction_type multi-scan
_exptl_crystal_colour colourless
_exptl_crystal_density_diffrn 1.685
_exptl_crystal_density_meas 1.685
_exptl_crystal_density_method 'not measured'
_exptl_crystal_description needle
_exptl_crystal_F_000 2912
_exptl_crystal_size_max 0.38
_exptl_crystal_size_mid 0.22
_exptl_crystal_size_min 0.12
_refine_diff_density_max 0.569
_refine_diff_density_min -0.526
_refine_ls_extinction_method none
_refine_ls_goodness_of_fit_ref 1.044
_refine_ls_hydrogen_treatment mixed
_refine_ls_matrix_type full
_refine_ls_number_parameters 461
_refine_ls_number_reflns 6100
_refine_ls_number_restraints 36
_refine_ls_restrained_S_all 1.061
_refine_ls_R_factor_all 0.0385
_refine_ls_R_factor_gt 0.0276
_refine_ls_shift/su_max 0.001
_refine_ls_shift/su_mean 0.000
_refine_ls_structure_factor_coef Fsqd
_refine_ls_weighting_details 'calc w=1/[\s^2^(Fo^2^)+(0.0274P)^2^+8.7022P] where P=(Fo^2^+2Fc^2^)/3'
_refine_ls_weighting_scheme calc
_refine_ls_wR_factor_gt 0.0629
_refine_ls_wR_factor_ref 0.0682
_reflns_number_gt 5194
_reflns_number_total 6100
_reflns_threshold_expression >2sigma(I)
_cod_data_source_file ao5021sup1.cif
_cod_data_source_block 2
_cod_depositor_comments
;
 Updating space group information.

 Antanas Vaitkus,
 2018-07-31

The following automatic conversions were performed:

'_chemical_melting_point' value 'none' was changed to '?' - the value
is undefined or not given.

'_symmetry_cell_setting' value 'Orthorhombic' changed to
'orthorhombic' according to
/home/data/users/saulius/crontab/automatic-downloads/rss-feeds/IUCr/lib/dictionaries/cif_core.dic
dictionary named 'cif_core.dic' version 2.4.2 from 2011-04-26.

Automatic conversion script
Id: cif_fix_values 4973 2017-02-22 13:04:09Z antanas 
;
_cod_original_sg_symbol_H-M 'Pbca '
_cod_database_code 2108125
_cod_database_fobs_code 2108125

loop_
_space_group_symop_id
_space_group_symop_operation_xyz
1 'x, y, z'
2 '-x+1/2, -y, z+1/2'
3 '-x, y+1/2, -z+1/2'
4 'x+1/2, -y+1/2, -z'
5 '-x, -y, -z'
6 'x-1/2, y, -z-1/2'
7 'x, -y-1/2, z-1/2'
8 '-x-1/2, y-1/2, z'

loop_
_atom_site_type_symbol
_atom_site_label
_atom_site_fract_x
_atom_site_fract_y
_atom_site_fract_z
_atom_site_U_iso_or_equiv
_atom_site_adp_type
_atom_site_calc_flag
_atom_site_refinement_flags
_atom_site_occupancy
_atom_site_symmetry_multiplicity
Zn Zn1 0.805436(15) 0.208108(14) 0.634130(11) 0.01183(7) Uani d . 1 1
Zn Zn2 0.758209(15) 0.455379(13) 0.723230(10) 0.01052(7) Uani d . 1 1
O O1 0.74183(9) 0.46036(8) 0.63201(6) 0.0123(3) Uani d . 1 1
O O7 0.82180(10) 0.21419(8) 0.72565(7) 0.0150(3) Uani d . 1 1
O O8 0.82873(9) 0.29307(9) 0.56099(7) 0.0135(3) Uani d . 1 1
O O2 0.81018(9) 0.34725(8) 0.71860(7) 0.0136(3) Uani d . 1 1
O O3 0.86013(9) 0.52026(9) 0.74136(7) 0.0174(3) Uani d . 1 1
O O4 0.69328(9) 0.50686(9) 0.79201(7) 0.0163(3) Uani d . 1 1
O O5 0.79172(11) 0.08921(9) 0.64029(7) 0.0199(4) Uani d . 1 1
O O9 0.68259(10) 0.23120(10) 0.63385(7) 0.0214(4) Uani d . 1 1
O O6 0.92828(10) 0.21764(9) 0.59986(7) 0.0199(3) Uani d . 1 1
O O10 0.62669(11) 0.40332(9) 0.75067(8) 0.0228(4) Uani d . 1 1
C C1 0.63163(14) 0.45882(13) 0.78985(10) 0.0156(4) Uani d . 1 1
C C2 0.56432(13) 0.47069(13) 0.83486(9) 0.0134(4) Uani d . 1 1
C C5 0.81174(12) 0.28312(12) 0.74963(9) 0.0100(4) Uani d . 1 1
C C6 0.80283(13) 0.28306(12) 0.81762(9) 0.0105(4) Uani d . 1 1
C C4 0.50095(13) 0.53406(13) 0.91078(9) 0.0129(4) Uani d . 1 1
C C3 0.44883(13) 0.47477(13) 0.89144(10) 0.0139(4) Uani d . 1 1
C C7 0.80184(13) 0.22177(13) 0.85966(10) 0.0135(4) Uani d . 1 1
C C8 0.79302(14) 0.25826(13) 0.91924(10) 0.0139(4) Uani d . 1 1
C C10 0.77824(13) 0.40872(12) 0.94917(9) 0.0122(4) Uani d . 1 1
C C9 0.78895(13) 0.33966(12) 0.90912(9) 0.0119(4) Uani d . 1 1
C C12 0.96594(13) 0.31267(13) 0.52422(9) 0.0138(4) Uani d . 1 1
C C11 0.90382(13) 0.27226(12) 0.56324(9) 0.0133(4) Uani d . 1 1
C C13 0.77153(13) 0.46831(12) 1.04012(9) 0.0109(4) Uani d . 1 1
C C15 0.75601(14) 0.48697(13) 0.93805(10) 0.0157(4) Uani d . 1 1
C C14 0.75111(14) 0.52491(13) 0.99717(10) 0.0142(4) Uani d . 1 1
O O11 0.79493(9) 0.35668(8) 0.84690(6) 0.0113(3) Uani d . 1 1
O O12 0.78865(9) 0.39545(8) 1.01164(6) 0.0108(3) Uani d . 1 1
C C17 1.07769(14) 0.36833(14) 0.48127(11) 0.0180(5) Uani d . 1 1
C C16 1.04973(14) 0.30969(14) 0.52441(11) 0.0182(5) Uani d . 1 1
O O13 0.93876(9) 0.37049(9) 0.48263(6) 0.0120(3) Uani d . 1 1
C C18 0.65358(15) 0.29444(15) 0.61108(12) 0.0244(5) Uani d . 1 1
C C20 0.51354(19) 0.2622(2) 0.64171(16) 0.0417(7) Uani d U 1 1
C C19 0.5443(2) 0.38852(19) 0.5847(2) 0.0579(10) Uani d U 1 1
H H19A 0.4841 0.3916 0.5897 0.087 Uiso calc R 1 1
H H19B 0.5583 0.3901 0.5404 0.087 Uiso calc R 1 1
H H19C 0.5703 0.4345 0.6059 0.087 Uiso calc R 1 1
N N1 0.57450(13) 0.31317(13) 0.61178(11) 0.0307(5) Uani d . 1 1
C C21 0.77468(12) 0.02859(12) 0.60846(9) 0.0111(4) Uani d . 1 1
C C22 0.85916(14) 0.59391(13) 0.75493(10) 0.0160(4) Uani d . 1 1
C C23 0.49006(14) 0.43392(13) 0.84236(10) 0.0148(4) Uani d . 1 1
O O14 0.57275(9) 0.53341(9) 0.87681(7) 0.0134(3) Uani d . 1 1
C C24 0.91823(17) 0.71780(14) 0.79568(13) 0.0284(6) Uani d U 1 1
H H24A 0.9712 0.7352 0.8134 0.043 Uiso calc R 1 1
H H24B 0.8740 0.7263 0.8262 0.043 Uiso calc R 1 1
H H24C 0.9065 0.7494 0.7581 0.043 Uiso calc R 1 1
C C25 0.99971(17) 0.58957(17) 0.79466(16) 0.0330(7) Uani d U 1 1
N N2 0.92269(12) 0.63185(11) 0.77966(9) 0.0186(4) Uani d . 1 1
C C26 1.00865(13) 0.40337(13) 0.45704(10) 0.0133(4) Uani d . 1 1
H H14 0.8085(16) 0.6259(15) 0.7487(12) 0.017(6) Uiso d . 1 1
H H7 0.3979(17) 0.4645(15) 0.9088(12) 0.020(7) Uiso d . 1 1
H H12 0.8056(15) 0.1631(16) 0.8508(12) 0.021(7) Uiso d . 1 1
H H8 0.4716(15) 0.3915(15) 0.8192(11) 0.015(6) Uiso d . 1 1
H H10 0.7437(17) 0.5089(17) 0.8999(13) 0.025(7) Uiso d . 1 1
H H9 0.7344(16) 0.5773(17) 1.0050(12) 0.020(7) Uiso d . 1 1
H H1 1.1334(17) 0.3801(16) 0.4697(13) 0.028(7) Uiso d . 1 1
H H11 0.7889(16) 0.2336(16) 0.9583(12) 0.020(6) Uiso d . 1 1
H H2 1.0826(16) 0.2757(15) 0.5479(12) 0.022(7) Uiso d . 1 1
H H15 0.9920(17) 0.5311(18) 0.7853(13) 0.032(8) Uiso d . 1 1
H H13 0.690(2) 0.335(2) 0.5855(15) 0.048(9) Uiso d . 1 1
H H5 0.536(2) 0.211(2) 0.6565(15) 0.043(9) Uiso d . 1 1
H H16 1.010(2) 0.597(2) 0.8369(17) 0.048(10) Uiso d . 1 1
H H17 1.043(2) 0.611(2) 0.7659(17) 0.059(11) Uiso d . 1 1
H H6 0.470(2) 0.247(2) 0.6097(18) 0.064(11) Uiso d . 1 1
H H21 0.491(3) 0.294(2) 0.6776(19) 0.071(12) Uiso d . 1 1

loop_
_atom_site_aniso_label
_atom_site_aniso_U_11
_atom_site_aniso_U_22
_atom_site_aniso_U_33
_atom_site_aniso_U_12
_atom_site_aniso_U_13
_atom_site_aniso_U_23
Zn1 0.01752(13) 0.01107(12) 0.00689(12) -0.00373(9) 0.00059(9) 0.00019(9)
Zn2 0.01564(12) 0.00938(12) 0.00654(11) 0.00037(9) 0.00072(9) -0.00058(9)
O1 0.0195(8) 0.0103(7) 0.0072(7) 0.0005(6) 0.0000(6) 0.0013(5)
O7 0.0266(8) 0.0108(7) 0.0077(7) 0.0013(6) -0.0002(6) -0.0023(6)
O8 0.0146(7) 0.0156(7) 0.0103(7) -0.0010(6) 0.0018(6) -0.0010(6)
O2 0.0202(8) 0.0111(7) 0.0097(7) 0.0019(6) 0.0021(6) 0.0013(6)
O3 0.0166(8) 0.0150(7) 0.0207(8) -0.0014(6) 0.0019(6) -0.0058(6)
O4 0.0164(8) 0.0205(8) 0.0120(7) 0.0006(6) 0.0026(6) 0.0024(6)
O5 0.0385(10) 0.0126(7) 0.0086(7) -0.0080(7) -0.0003(7) -0.0010(6)
O9 0.0180(8) 0.0281(9) 0.0181(8) -0.0052(7) 0.0002(7) 0.0017(7)
O6 0.0200(8) 0.0218(8) 0.0179(8) -0.0010(7) 0.0000(7) 0.0097(7)
O10 0.0301(9) 0.0211(8) 0.0173(8) 0.0017(7) 0.0056(7) -0.0063(7)
C1 0.0192(11) 0.0173(11) 0.0103(10) 0.0051(9) 0.0018(8) 0.0051(8)
C2 0.0177(11) 0.0142(10) 0.0081(9) 0.0001(8) -0.0003(8) -0.0015(8)
C5 0.0089(9) 0.0131(10) 0.0079(9) -0.0007(8) -0.0009(8) -0.0007(8)
C6 0.0125(10) 0.0095(9) 0.0094(10) 0.0005(8) -0.0012(8) -0.0028(8)
C4 0.0116(10) 0.0165(10) 0.0105(10) 0.0012(8) 0.0012(8) 0.0010(8)
C3 0.0128(10) 0.0151(10) 0.0138(10) -0.0014(8) -0.0001(8) 0.0015(8)
C7 0.0186(11) 0.0123(10) 0.0095(10) -0.0007(8) -0.0014(8) -0.0002(8)
C8 0.0184(11) 0.0148(10) 0.0086(10) 0.0005(8) -0.0001(8) 0.0009(8)
C10 0.0150(10) 0.0154(10) 0.0063(9) -0.0005(8) -0.0002(8) -0.0001(8)
C9 0.0137(10) 0.0151(10) 0.0069(9) 0.0004(8) -0.0011(8) 0.0001(8)
C12 0.0165(11) 0.0152(10) 0.0098(9) 0.0002(8) -0.0003(8) 0.0029(8)
C11 0.0181(11) 0.0139(10) 0.0078(9) -0.0030(8) -0.0002(8) -0.0024(8)
C13 0.0129(10) 0.0096(9) 0.0104(10) 0.0007(8) 0.0004(8) -0.0031(8)
C15 0.0227(12) 0.0154(10) 0.0090(10) 0.0029(9) 0.0000(9) 0.0016(8)
C14 0.0210(11) 0.0113(10) 0.0104(10) 0.0012(9) -0.0005(8) -0.0017(8)
O11 0.0176(8) 0.0098(7) 0.0066(7) 0.0012(6) -0.0002(6) -0.0018(5)
O12 0.0168(7) 0.0094(7) 0.0062(7) 0.0015(5) -0.0006(6) -0.0019(5)
C17 0.0124(11) 0.0235(12) 0.0183(11) -0.0015(9) 0.0006(9) 0.0053(9)
C16 0.0160(11) 0.0220(11) 0.0166(11) 0.0018(9) -0.0021(9) 0.0069(9)
O13 0.0113(7) 0.0137(7) 0.0110(7) -0.0007(6) -0.0004(6) 0.0032(6)
C18 0.0169(12) 0.0227(12) 0.0336(14) -0.0056(10) -0.0007(10) -0.0097(11)
C20 0.0225(14) 0.064(2) 0.0385(16) -0.0045(14) 0.0064(12) -0.0075(15)
C19 0.0333(16) 0.0361(16) 0.104(3) 0.0057(13) -0.0087(17) -0.0006(18)
N1 0.0189(11) 0.0296(11) 0.0435(14) -0.0013(9) -0.0024(10) -0.0136(10)
C21 0.0108(10) 0.0120(10) 0.0105(10) 0.0005(8) -0.0003(8) 0.0008(8)
C22 0.0183(11) 0.0161(10) 0.0136(10) 0.0009(9) -0.0003(9) -0.0012(8)
C23 0.0197(11) 0.0132(10) 0.0115(10) -0.0011(9) -0.0017(8) -0.0025(8)
O14 0.0132(7) 0.0149(7) 0.0120(7) -0.0022(6) 0.0024(6) -0.0029(6)
C24 0.0313(14) 0.0171(12) 0.0368(15) 0.0002(10) -0.0097(12) -0.0079(10)
C25 0.0218(13) 0.0278(14) 0.0493(19) 0.0051(11) -0.0119(13) -0.0187(13)
N2 0.0209(10) 0.0148(9) 0.0200(10) -0.0002(8) -0.0038(8) -0.0053(8)
C26 0.0117(10) 0.0164(10) 0.0117(10) -0.0038(8) 0.0024(8) -0.0004(8)

loop_
_atom_type_symbol
_atom_type_description
_atom_type_scat_dispersion_real
_atom_type_scat_dispersion_imag
_atom_type_scat_source
C C 0.0033 0.0016 'International Tables Vol C Tables 4.2.6.8 and 6.1.1.4'
H H 0.0000 0.0000 'International Tables Vol C Tables 4.2.6.8 and 6.1.1.4'
N N 0.0061 0.0033 'International Tables Vol C Tables 4.2.6.8 and 6.1.1.4'
O O 0.0106 0.0060 'International Tables Vol C Tables 4.2.6.8 and 6.1.1.4'
Zn Zn 0.2839 1.4301 'International Tables Vol C Tables 4.2.6.8 and 6.1.1.4'

loop_
_geom_angle_atom_site_label_1
_geom_angle_atom_site_label_2
_geom_angle_atom_site_label_3
_geom_angle_site_symmetry_1
_geom_angle_site_symmetry_3
_geom_angle
O5 Zn1 O7 . . 89.93(6)
O5 Zn1 O9 . . 94.44(7)
O7 Zn1 O9 . . 97.13(7)
O5 Zn1 O6 . . 101.61(7)
O7 Zn1 O6 . . 102.42(6)
O9 Zn1 O6 . . 154.57(6)
O5 Zn1 O8 . . 135.95(6)
O7 Zn1 O8 . . 132.09(6)
O9 Zn1 O8 . . 92.69(6)
O6 Zn1 O8 . . 62.11(6)
O5 Zn1 C11 . . 122.98(7)
O7 Zn1 C11 . . 120.57(7)
O9 Zn1 C11 . . 123.73(7)
O6 Zn1 C11 . . 31.05(6)
O8 Zn1 C11 . . 31.07(6)
O2 Zn2 O1 . . 92.55(6)
O2 Zn2 O4 . . 130.07(6)
O1 Zn2 O4 . . 130.04(6)
O2 Zn2 O3 . . 98.27(6)
O1 Zn2 O3 . . 106.28(6)
O4 Zn2 O3 . . 93.45(6)
O2 Zn2 O10 . . 93.78(6)
O1 Zn2 O10 . . 98.14(6)
O4 Zn2 O10 . . 59.99(6)
O3 Zn2 O10 . . 152.13(6)
O2 Zn2 C1 . . 113.43(6)
O1 Zn2 C1 . . 117.20(7)
O4 Zn2 C1 . . 30.45(7)
O3 Zn2 C1 . . 123.35(7)
O10 Zn2 C1 . . 29.56(6)
C21 O1 Zn2 8_765 . 117.51(13)
C5 O7 Zn1 . . 115.68(13)
C11 O8 Zn1 . . 87.85(12)
C5 O2 Zn2 . . 138.27(13)
C22 O3 Zn2 . . 123.72(15)
C1 O4 Zn2 . . 96.80(13)
C21 O5 Zn1 . . 141.83(14)
C18 O9 Zn1 . . 121.96(15)
C11 O6 Zn1 . . 88.64(13)
C1 O10 Zn2 . . 81.02(13)
O10 C1 O4 . . 122.1(2)
O10 C1 C2 . . 119.7(2)
O4 C1 C2 . . 118.15(19)
O10 C1 Zn2 . . 69.43(12)
O4 C1 Zn2 . . 52.75(10)
C2 C1 Zn2 . . 170.80(16)
C23 C2 O14 . . 110.26(18)
C23 C2 C1 . . 132.4(2)
O14 C2 C1 . . 117.22(18)
O2 C5 O7 . . 123.29(19)
O2 C5 C6 . . 121.93(18)
O7 C5 C6 . . 114.78(17)
C7 C6 O11 . . 110.72(17)
C7 C6 C5 . . 131.63(19)
O11 C6 C5 . . 117.64(17)
C3 C4 O14 . . 110.90(18)
C3 C4 C26 . 2_665 131.4(2)
O14 C4 C26 . 2_665 117.62(18)
C4 C3 C23 . . 106.23(19)
C6 C7 C8 . . 106.54(18)
C9 C8 C7 . . 106.20(19)
C15 C10 O12 . . 110.84(18)
C15 C10 C9 . . 132.72(19)
O12 C10 C9 . . 116.38(17)
C8 C9 O11 . . 110.78(18)
C8 C9 C10 . . 133.76(19)
O11 C9 C10 . . 115.44(17)
C16 C12 O13 . . 110.20(18)
C16 C12 C11 . . 131.7(2)
O13 C12 C11 . . 117.83(18)
O6 C11 O8 . . 121.35(19)
O6 C11 C12 . . 117.85(19)
O8 C11 C12 . . 120.78(19)
O6 C11 Zn1 . . 60.31(11)
O8 C11 Zn1 . . 61.08(11)
C12 C11 Zn1 . . 176.25(15)
C14 C13 O12 . . 110.42(18)
C14 C13 C21 . 7_566 131.68(19)
O12 C13 C21 . 7_566 117.85(17)
C10 C15 C14 . . 106.06(19)
C13 C14 C15 . . 106.96(19)
C9 O11 C6 . . 105.77(15)
C10 O12 C13 . . 105.71(15)
C26 C17 C16 . . 106.3(2)
C12 C16 C17 . . 107.0(2)
C26 O13 C12 . . 105.79(16)
O9 C18 N1 . . 124.0(2)
C18 N1 C20 . . 122.0(3)
C18 N1 C19 . . 121.4(2)
C20 N1 C19 . . 116.5(3)
O5 C21 O1 . 8_755 122.97(19)
O5 C21 C13 . 7_565 121.95(18)
O1 C21 C13 8_755 7_565 115.08(18)
O3 C22 N2 . . 123.2(2)
C2 C23 C3 . . 106.94(19)
C4 O14 C2 . . 105.67(16)
C22 N2 C24 . . 121.3(2)
C22 N2 C25 . . 121.7(2)
C24 N2 C25 . . 116.9(2)
C17 C26 O13 . . 110.75(18)
C17 C26 C4 . 2_664 131.1(2)
O13 C26 C4 . 2_664 118.20(18)

loop_
_geom_bond_atom_site_label_1
_geom_bond_atom_site_label_2
_geom_bond_site_symmetry_2
_geom_bond_distance
Zn1 O5 . 1.9802(15)
Zn1 O7 . 1.9867(14)
Zn1 O9 . 2.0213(16)
Zn1 O6 . 2.1230(16)
Zn1 O8 . 2.1400(15)
Zn1 C11 . 2.443(2)
Zn2 O2 . 1.9757(14)
Zn2 O1 . 1.9795(14)
Zn2 O4 . 2.0019(15)
Zn2 O3 . 2.0029(15)
Zn2 O10 . 2.3669(17)
Zn2 C1 . 2.497(2)
O1 C21 8_765 1.264(2)
O7 C5 . 1.260(2)
O8 C11 . 1.262(3)
O2 C5 . 1.252(2)
O3 C22 . 1.251(3)
O4 C1 . 1.274(3)
O5 C21 . 1.243(3)
O9 C18 . 1.245(3)
O6 C11 . 1.261(3)
O10 C1 . 1.247(3)
C1 C2 . 1.468(3)
C2 C23 . 1.354(3)
C2 O14 . 1.380(2)
C5 C6 . 1.468(3)
C6 C7 . 1.357(3)
C6 O11 . 1.375(2)
C4 C3 . 1.356(3)
C4 O14 . 1.371(2)
C4 C26 2_665 1.442(3)
C3 C23 . 1.418(3)
C7 C8 . 1.422(3)
C8 C9 . 1.363(3)
C10 C15 . 1.362(3)
C10 O12 . 1.370(2)
C10 C9 . 1.439(3)
C9 O11 . 1.370(2)
C12 C16 . 1.355(3)
C12 O13 . 1.380(2)
C12 C11 . 1.468(3)
C13 C14 . 1.354(3)
C13 O12 . 1.378(2)
C13 C21 7_566 1.470(3)
C15 C14 . 1.419(3)
C17 C26 . 1.360(3)
C17 C16 . 1.415(3)
O13 C26 . 1.368(2)
C18 N1 . 1.315(3)
C20 N1 . 1.446(4)
C19 N1 . 1.457(4)
C21 O1 8_755 1.264(2)
C21 C13 7_565 1.470(3)
C22 N2 . 1.315(3)
C24 N2 . 1.462(3)
C25 N2 . 1.463(3)
C26 C4 2_664 1.442(3)
